data_7239486
loop_
_publ_author_name
'Liu, Wei'
'Wang, Qi-Qiang'
'Wang, Yuanyuan'
'Huang, Zhi-Tang'
'Wang, De-Xian'

_publ_section_title
;
 Designed self-assemblies based on cooperative noncovalent interactions
 including anion--\p, lone-pair electron--\p and hydrogen bonding
;
_journal_issue 18
_journal_name_full 'RSC Advances'
_journal_page_first 9339
_journal_paper_doi 10.1039/c3ra47748g
_journal_volume 4
_journal_year 2014
_chemical_formula_sum 'C26 H28 Cl3 N7 O6'
_chemical_formula_weight 640.90
_space_group_IT_number 61
_space_group_name_Hall '-P 2ac 2ab'
_space_group_name_H-M_alt 'P b c a'
_symmetry_cell_setting orthorhombic
_symmetry_space_group_name_H-M 'P b c a'
_atom_sites_solution_hydrogens geom
_atom_sites_solution_primary direct
_atom_sites_solution_secondary difmap
_audit_creation_method SHELXL-97
_cell_angle_alpha 90.00
_cell_angle_beta 90.00
_cell_angle_gamma 90.00
_cell_formula_units_Z 8
_cell_length_a 17.004(3)
_cell_length_b 18.042(4)
_cell_length_c 19.082(4)
_cell_measurement_reflns_used 14873
_cell_measurement_temperature 173(2)
_cell_measurement_theta_max 27.4409
_cell_measurement_theta_min 1.1975
_cell_volume 5854(2)
_computing_cell_refinement 'CrystalClear (Rigaku Inc., 2008)'
_computing_data_collection 'CrystalClear (Rigaku Inc., 2008)'
_computing_data_reduction 'CrystalClear (Rigaku Inc., 2008)'
_computing_molecular_graphics
;
 Mercury: visualization and analysis of crystal structures, C. F. Macrae,
 P. R. Edgington, P. McCabe, E. Pidcock, G. P. Shields, R. Taylor,
 M. Towler and J. van de Streek, J. Appl. Cryst., 39, 453-457, 2006.
;
_computing_publication_material 'SHELX-97 (Sheldrick, 2008)'
_computing_structure_refinement 'SHELX-97 (Sheldrick, 2008)'
_computing_structure_solution 'SHELX-97 (Sheldrick, 2008)'
_diffrn_ambient_temperature 173(2)
_diffrn_detector_area_resol_mean 28.5714
_diffrn_measured_fraction_theta_full 0.998
_diffrn_measured_fraction_theta_max 0.998
_diffrn_measurement_device_type 'Saturn724+ CCD'
_diffrn_measurement_method '\w scans at fixed \c = 45\%'
_diffrn_radiation_monochromator graphite
_diffrn_radiation_source 'fine-focus sealed tube'
_diffrn_radiation_type MoK\a
_diffrn_radiation_wavelength 0.71073
_diffrn_reflns_av_R_equivalents 0.0566
_diffrn_reflns_av_sigmaI/netI 0.0470
_diffrn_reflns_limit_h_max 20
_diffrn_reflns_limit_h_min -16
_diffrn_reflns_limit_k_max 20
_diffrn_reflns_limit_k_min -21
_diffrn_reflns_limit_l_max 22
_diffrn_reflns_limit_l_min -21
_diffrn_reflns_number 22071
_diffrn_reflns_theta_full 25.00
_diffrn_reflns_theta_max 25.00
_diffrn_reflns_theta_min 2.40
_exptl_absorpt_coefficient_mu 0.367
_exptl_absorpt_correction_T_max 1.0000
_exptl_absorpt_correction_T_min 0.5470
_exptl_absorpt_correction_type multi-scan
_exptl_absorpt_process_details 'CrystalClear (Rigaku Inc., 2008)'
_exptl_crystal_colour Colorless
_exptl_crystal_density_diffrn 1.454
_exptl_crystal_density_method 'not measured'
_exptl_crystal_description rod
_exptl_crystal_F_000 2656
_exptl_crystal_size_max 0.50
_exptl_crystal_size_mid 0.45
_exptl_crystal_size_min 0.36
_refine_diff_density_max 1.244
_refine_diff_density_min -0.648
_refine_diff_density_rms 0.095
_refine_ls_extinction_method none
_refine_ls_goodness_of_fit_ref 1.262
_refine_ls_hydrogen_treatment constr
_refine_ls_matrix_type full
_refine_ls_number_parameters 383
_refine_ls_number_reflns 5158
_refine_ls_number_restraints 0
_refine_ls_restrained_S_all 1.262
_refine_ls_R_factor_all 0.1244
_refine_ls_R_factor_gt 0.1154
_refine_ls_shift/su_max 0.001
_refine_ls_shift/su_mean 0.000
_refine_ls_structure_factor_coef Fsqd
_refine_ls_weighting_details 'calc w=1/[\s^2^(Fo^2^)+(0.1031P)^2^+17.9998P] where P=(Fo^2^+2Fc^2^)/3'
_refine_ls_weighting_scheme calc
_refine_ls_wR_factor_gt 0.2773
_refine_ls_wR_factor_ref 0.2836
_reflns_number_gt 4739
_reflns_number_total 5158
_reflns_threshold_expression >2sigma(I)
_cod_data_source_file c3ra47748g.txt
_cod_data_source_block a
_cod_original_sg_symbol_H-M Pbca
_cod_database_code 7239486

loop_
_symmetry_equiv_pos_as_xyz
'x, y, z'
'-x+1/2, -y, z+1/2'
'-x, y+1/2, -z+1/2'
'x+1/2, -y+1/2, -z'
'-x, -y, -z'
'x-1/2, y, -z-1/2'
'x, -y-1/2, z-1/2'
'-x-1/2, y-1/2, z'

loop_
_atom_site_label
_atom_site_type_symbol
_atom_site_fract_x
_atom_site_fract_y
_atom_site_fract_z
_atom_site_U_iso_or_equiv
_atom_site_adp_type
_atom_site_occupancy
_atom_site_symmetry_multiplicity
_atom_site_calc_flag
_atom_site_refinement_flags
Cl1 Cl -0.22571(13) -0.09029(11) 0.37564(14) 0.0796(7) Uani 1 1 d .
Cl2 Cl -0.01759(13) 0.40228(11) 0.00762(9) 0.0667(6) Uani 1 1 d .
Cl3 Cl 0.36768(9) 0.19330(10) 0.36820(8) 0.0480(4) Uani 1 1 d .
O1 O -0.0013(3) 0.0213(2) 0.2623(2) 0.0476(11) Uani 1 1 d .
O2 O 0.1214(3) 0.2394(3) 0.1640(2) 0.0509(12) Uani 1 1 d .
O3 O -0.0865(2) 0.3734(2) 0.2507(2) 0.0413(10) Uani 1 1 d .
O4 O -0.1670(3) 0.1671(2) 0.3944(2) 0.0505(12) Uani 1 1 d .
O5 O 0.2679(3) 0.0725(3) 0.3025(3) 0.0760(17) Uani 1 1 d .
H5 H 0.2943 0.1094 0.3153 0.091 Uiso 1 1 d R
O6 O -0.0861(3) 0.3941(2) 0.4973(2) 0.0533(12) Uani 1 1 d .
H6 H -0.0971 0.3663 0.5311 0.064 Uiso 1 1 d R
N1 N -0.1082(3) -0.0272(3) 0.3119(3) 0.0538(15) Uani 1 1 d .
N2 N -0.1926(3) 0.0487(3) 0.3798(3) 0.0549(15) Uani 1 1 d .
N3 N -0.0778(3) 0.1010(3) 0.3282(3) 0.0383(11) Uani 1 1 d .
N4 N 0.0536(3) 0.3143(3) 0.0931(3) 0.0468(13) Uani 1 1 d .
N5 N 0.0175(3) 0.3020(3) 0.2137(3) 0.0383(11) Uani 1 1 d .
N6 N -0.0531(3) 0.3832(3) 0.1382(3) 0.0418(12) Uani 1 1 d .
N7 N 0.6740(3) 0.1281(3) 0.5698(3) 0.0498(14) Uani 1 1 d .
C1 C -0.1689(4) -0.0146(4) 0.3527(4) 0.0582(19) Uani 1 1 d .
C2 C -0.0641(3) 0.0340(3) 0.3017(3) 0.0411(14) Uani 1 1 d .
C3 C -0.1435(4) 0.1040(3) 0.3647(3) 0.0438(15) Uani 1 1 d .
C4 C 0.0610(4) 0.0731(3) 0.2580(3) 0.0432(15) Uani 1 1 d .
C5 C 0.1307(4) 0.0517(4) 0.2869(4) 0.0521(17) Uani 1 1 d .
H5A H 0.1341 0.0068 0.3127 0.062 Uiso 1 1 calc R
C6 C 0.1969(4) 0.0963(4) 0.2783(4) 0.0516(17) Uani 1 1 d .
C7 C 0.1901(4) 0.1618(3) 0.2408(4) 0.0473(16) Uani 1 1 d .
H7 H 0.2341 0.1937 0.2357 0.057 Uiso 1 1 calc R
C8 C 0.1197(4) 0.1800(3) 0.2113(3) 0.0414(14) Uani 1 1 d .
C9 C 0.0530(4) 0.1361(3) 0.2182(3) 0.0422(14) Uani 1 1 d .
H9 H 0.0045 0.1490 0.1966 0.051 Uiso 1 1 calc R
C10 C 0.0607(4) 0.2862(3) 0.1582(3) 0.0425(14) Uani 1 1 d .
C11 C -0.0047(4) 0.3624(3) 0.0891(3) 0.0441(15) Uani 1 1 d .
C12 C -0.0386(3) 0.3503(3) 0.1997(3) 0.0332(12) Uani 1 1 d .
C13 C -0.0909(3) 0.3365(3) 0.3158(3) 0.0367(13) Uani 1 1 d .
C14 C -0.0803(4) 0.3806(3) 0.3740(3) 0.0401(14) Uani 1 1 d .
H14 H -0.0628 0.4303 0.3695 0.048 Uiso 1 1 calc R
C15 C -0.0959(3) 0.3499(3) 0.4400(3) 0.0406(14) Uani 1 1 d .
C16 C -0.1213(4) 0.2772(3) 0.4453(3) 0.0413(14) Uani 1 1 d .
H16 H -0.1324 0.2559 0.4897 0.050 Uiso 1 1 calc R
C17 C -0.1302(4) 0.2362(3) 0.3841(3) 0.0411(14) Uani 1 1 d .
C18 C -0.1153(3) 0.2638(3) 0.3177(3) 0.0361(13) Uani 1 1 d .
H18 H -0.1214 0.2348 0.2766 0.043 Uiso 1 1 calc R
C19 C 0.7540(5) 0.0997(5) 0.5450(4) 0.071(2) Uani 1 1 d .
H19A H 0.7622 0.1166 0.4962 0.085 Uiso 1 1 calc R
H19B H 0.7953 0.1229 0.5742 0.085 Uiso 1 1 calc R
C20 C 0.7656(6) 0.0159(6) 0.5472(5) 0.086(3) Uani 1 1 d .
H20A H 0.7252 -0.0082 0.5184 0.128 Uiso 1 1 calc R
H20C H 0.7611 -0.0015 0.5957 0.128 Uiso 1 1 calc R
H20B H 0.8178 0.0035 0.5289 0.128 Uiso 1 1 calc R
C21 C 0.6750(5) 0.2097(5) 0.5583(5) 0.075(2) Uani 1 1 d .
H21A H 0.6793 0.2193 0.5074 0.091 Uiso 1 1 calc R
H21B H 0.7225 0.2304 0.5810 0.091 Uiso 1 1 calc R
C22 C 0.6026(6) 0.2514(5) 0.5865(5) 0.082(3) Uani 1 1 d .
H22A H 0.5549 0.2312 0.5648 0.123 Uiso 1 1 calc R
H22B H 0.6072 0.3042 0.5751 0.123 Uiso 1 1 calc R
H22C H 0.5996 0.2453 0.6374 0.123 Uiso 1 1 calc R
C23 C 0.6634(5) 0.1102(5) 0.6474(4) 0.067(2) Uani 1 1 d .
H23A H 0.6116 0.1293 0.6628 0.081 Uiso 1 1 calc R
H23B H 0.6627 0.0557 0.6532 0.081 Uiso 1 1 calc R
C24 C 0.7261(5) 0.1420(6) 0.6944(4) 0.077(2) Uani 1 1 d .
H24B H 0.7762 0.1171 0.6851 0.116 Uiso 1 1 calc R
H24C H 0.7112 0.1344 0.7435 0.116 Uiso 1 1 calc R
H24A H 0.7316 0.1952 0.6852 0.116 Uiso 1 1 calc R
C25 C 0.6092(5) 0.0893(5) 0.5329(4) 0.067(2) Uani 1 1 d .
H25A H 0.5585 0.1081 0.5511 0.080 Uiso 1 1 calc R
H25B H 0.6122 0.0358 0.5443 0.080 Uiso 1 1 calc R
C26 C 0.6094(5) 0.0978(6) 0.4536(4) 0.076(2) Uani 1 1 d .
H26A H 0.5641 0.0715 0.4338 0.113 Uiso 1 1 calc R
H26C H 0.6580 0.0768 0.4344 0.113 Uiso 1 1 calc R
H26B H 0.6061 0.1504 0.4414 0.113 Uiso 1 1 calc R

loop_
_atom_site_aniso_label
_atom_site_aniso_U_11
_atom_site_aniso_U_22
_atom_site_aniso_U_33
_atom_site_aniso_U_23
_atom_site_aniso_U_13
_atom_site_aniso_U_12
Cl1 0.0683(13) 0.0558(12) 0.1145(18) -0.0106(11) 0.0254(12) -0.0224(10)
Cl2 0.0927(15) 0.0639(11) 0.0435(10) 0.0149(8) 0.0025(9) 0.0094(10)
Cl3 0.0451(9) 0.0596(10) 0.0393(8) 0.0005(7) 0.0000(7) -0.0053(7)
O1 0.042(2) 0.034(2) 0.066(3) -0.005(2) 0.005(2) -0.0031(19)
O2 0.044(3) 0.053(3) 0.056(3) 0.013(2) 0.017(2) 0.007(2)
O3 0.045(2) 0.037(2) 0.041(2) 0.0049(18) 0.0052(19) 0.0066(19)
O4 0.064(3) 0.036(2) 0.051(3) -0.0001(19) 0.018(2) -0.009(2)
O5 0.051(3) 0.049(3) 0.128(5) 0.014(3) -0.033(3) -0.001(2)
O6 0.072(3) 0.048(3) 0.040(2) -0.009(2) 0.006(2) -0.006(2)
N1 0.044(3) 0.040(3) 0.077(4) -0.006(3) 0.004(3) -0.006(3)
N2 0.047(3) 0.046(3) 0.071(4) -0.002(3) 0.014(3) -0.007(3)
N3 0.038(3) 0.034(3) 0.042(3) 0.001(2) 0.002(2) -0.005(2)
N4 0.054(3) 0.047(3) 0.039(3) 0.006(2) 0.009(2) -0.002(3)
N5 0.036(3) 0.041(3) 0.039(3) 0.002(2) 0.005(2) -0.001(2)
N6 0.045(3) 0.037(3) 0.043(3) 0.006(2) 0.001(2) -0.002(2)
N7 0.045(3) 0.060(4) 0.044(3) 0.004(3) 0.000(2) -0.008(3)
C1 0.052(4) 0.044(4) 0.079(5) -0.005(3) 0.007(4) -0.010(3)
C2 0.035(3) 0.036(3) 0.053(4) -0.001(3) -0.007(3) 0.001(3)
C3 0.053(4) 0.036(3) 0.043(3) -0.002(3) 0.004(3) -0.004(3)
C4 0.035(3) 0.038(3) 0.057(4) -0.008(3) 0.002(3) -0.006(3)
C5 0.053(4) 0.033(3) 0.070(4) 0.011(3) -0.011(3) -0.004(3)
C6 0.045(4) 0.040(3) 0.070(5) -0.003(3) -0.017(3) 0.003(3)
C7 0.032(3) 0.038(3) 0.072(4) -0.006(3) -0.004(3) -0.003(3)
C8 0.042(4) 0.038(3) 0.044(3) -0.003(3) 0.007(3) 0.004(3)
C9 0.036(3) 0.047(3) 0.044(3) -0.004(3) -0.001(3) 0.003(3)
C10 0.040(3) 0.038(3) 0.049(4) 0.002(3) 0.005(3) -0.002(3)
C11 0.057(4) 0.036(3) 0.040(3) 0.005(3) -0.001(3) -0.005(3)
C12 0.037(3) 0.028(3) 0.035(3) 0.000(2) -0.004(2) -0.005(2)
C13 0.027(3) 0.045(3) 0.038(3) 0.004(3) 0.004(2) 0.006(2)
C14 0.041(3) 0.036(3) 0.043(3) -0.002(3) 0.005(3) 0.001(3)
C15 0.036(3) 0.044(3) 0.042(3) -0.007(3) 0.002(3) 0.005(3)
C16 0.046(4) 0.043(3) 0.035(3) 0.000(3) 0.006(3) 0.004(3)
C17 0.043(4) 0.032(3) 0.049(3) 0.002(3) 0.005(3) 0.003(3)
C18 0.031(3) 0.039(3) 0.038(3) -0.004(2) 0.004(2) 0.000(2)
C19 0.054(5) 0.085(6) 0.073(5) 0.010(4) 0.008(4) 0.002(4)
C20 0.075(6) 0.101(7) 0.081(6) 0.007(5) 0.000(5) 0.017(5)
C21 0.079(6) 0.073(5) 0.074(5) 0.013(4) -0.009(5) -0.012(5)
C22 0.090(6) 0.064(5) 0.093(7) 0.006(5) -0.025(5) 0.012(5)
C23 0.062(5) 0.071(5) 0.070(5) 0.004(4) 0.001(4) 0.001(4)
C24 0.074(6) 0.097(7) 0.061(5) -0.007(5) -0.018(4) -0.001(5)
C25 0.057(5) 0.082(6) 0.061(5) -0.004(4) -0.005(4) -0.003(4)
C26 0.073(6) 0.104(7) 0.050(4) -0.001(4) -0.009(4) 0.003(5)

loop_
_atom_type_symbol
_atom_type_description
_atom_type_scat_dispersion_real
_atom_type_scat_dispersion_imag
_atom_type_scat_source
C C 0.0033 0.0016 'International Tables Vol C Tables 4.2.6.8 and 6.1.1.4'
H H 0.0000 0.0000 'International Tables Vol C Tables 4.2.6.8 and 6.1.1.4'
N N 0.0061 0.0033 'International Tables Vol C Tables 4.2.6.8 and 6.1.1.4'
O O 0.0106 0.0060 'International Tables Vol C Tables 4.2.6.8 and 6.1.1.4'
Cl Cl 0.1484 0.1585 'International Tables Vol C Tables 4.2.6.8 and 6.1.1.4'

loop_
_geom_angle_atom_site_label_1
_geom_angle_atom_site_label_2
_geom_angle_atom_site_label_3
_geom_angle
C2 O1 C4 121.4(5)
C10 O2 C8 121.4(5)
C12 O3 C13 121.8(4)
C3 O4 C17 124.2(5)
C6 O5 H5 108.8
C15 O6 H6 103.8
C1 N1 C2 112.4(6)
C1 N2 C3 111.8(6)
C3 N3 C2 112.7(5)
C11 N4 C10 111.6(5)
C12 N5 C10 112.4(5)
C11 N6 C12 112.7(5)
C25 N7 C21 113.9(6)
C25 N7 C23 105.9(6)
C21 N7 C23 110.6(6)
C25 N7 C19 110.8(6)
C21 N7 C19 106.0(6)
C23 N7 C19 109.6(6)
N1 C1 N2 128.7(6)
N1 C1 Cl1 116.9(5)
N2 C1 Cl1 114.5(5)
O1 C2 N3 120.9(5)
O1 C2 N1 112.8(5)
N3 C2 N1 126.3(6)
N3 C3 N2 127.9(6)
N3 C3 O4 121.0(5)
N2 C3 O4 111.0(6)
C5 C4 C9 123.0(6)
C5 C4 O1 116.1(5)
C9 C4 O1 120.3(6)
C4 C5 C6 119.5(6)
C4 C5 H5A 120.3
C6 C5 H5A 120.3
O5 C6 C7 121.2(6)
O5 C6 C5 119.6(6)
C7 C6 C5 119.0(6)
C8 C7 C6 119.6(6)
C8 C7 H7 120.2
C6 C7 H7 120.2
C7 C8 C9 122.7(6)
C7 C8 O2 115.7(6)
C9 C8 O2 120.9(6)
C4 C9 C8 116.3(6)
C4 C9 H9 121.9
C8 C9 H9 121.9
N5 C10 O2 119.8(6)
N5 C10 N4 127.5(6)
O2 C10 N4 112.6(5)
N6 C11 N4 128.5(6)
N6 C11 Cl2 116.6(5)
N4 C11 Cl2 114.9(5)
N5 C12 O3 119.9(5)
N5 C12 N6 127.1(5)
O3 C12 N6 112.9(5)
C18 C13 C14 124.7(5)
C18 C13 O3 119.2(5)
C14 C13 O3 115.5(5)
C13 C14 C15 118.1(6)
C13 C14 H14 120.9
C15 C14 H14 120.9
O6 C15 C16 122.3(6)
O6 C15 C14 117.7(5)
C16 C15 C14 120.0(5)
C15 C16 C17 118.5(6)
C15 C16 H16 120.8
C17 C16 H16 120.8
C18 C17 C16 123.8(5)
C18 C17 O4 121.9(5)
C16 C17 O4 113.7(5)
C13 C18 C17 115.0(5)
C13 C18 H18 122.5
C17 C18 H18 122.5
C20 C19 N7 116.0(7)
C20 C19 H19A 108.3
N7 C19 H19A 108.3
C20 C19 H19B 108.3
N7 C19 H19B 108.3
H19A C19 H19B 107.4
C19 C20 H20A 109.5
C19 C20 H20C 109.5
H20A C20 H20C 109.5
C19 C20 H20B 109.5
H20A C20 H20B 109.5
H20C C20 H20B 109.5
N7 C21 C22 115.0(7)
N7 C21 H21A 108.5
C22 C21 H21A 108.5
N7 C21 H21B 108.5
C22 C21 H21B 108.5
H21A C21 H21B 107.5
C21 C22 H22A 109.5
C21 C22 H22B 109.5
H22A C22 H22B 109.5
C21 C22 H22C 109.5
H22A C22 H22C 109.5
H22B C22 H22C 109.5
C24 C23 N7 114.5(7)
C24 C23 H23A 108.6
N7 C23 H23A 108.6
C24 C23 H23B 108.6
N7 C23 H23B 108.6
H23A C23 H23B 107.6
C23 C24 H24B 109.5
C23 C24 H24C 109.5
H24B C24 H24C 109.5
C23 C24 H24A 109.5
H24B C24 H24A 109.5
H24C C24 H24A 109.5
N7 C25 C26 115.1(7)
N7 C25 H25A 108.5
C26 C25 H25A 108.5
N7 C25 H25B 108.5
C26 C25 H25B 108.5
H25A C25 H25B 107.5
C25 C26 H26A 109.5
C25 C26 H26C 109.5
H26A C26 H26C 109.5
C25 C26 H26B 109.5
H26A C26 H26B 109.5
H26C C26 H26B 109.5

loop_
_geom_bond_atom_site_label_1
_geom_bond_atom_site_label_2
_geom_bond_distance
Cl1 C1 1.730(7)
Cl2 C11 1.728(6)
O1 C2 1.326(7)
O1 C4 1.417(7)
O2 C10 1.338(7)
O2 C8 1.400(7)
O3 C12 1.336(7)
O3 C13 1.411(7)
O4 C3 1.333(7)
O4 C17 1.408(7)
O5 C6 1.361(8)
O5 H5 0.8401
O6 C15 1.363(7)
O6 H6 0.8401
N1 C1 1.312(9)
N1 C2 1.348(8)
N2 C1 1.317(9)
N2 C3 1.333(8)
N3 C3 1.318(8)
N3 C2 1.330(8)
N4 C11 1.321(8)
N4 C10 1.346(8)
N5 C12 1.320(7)
N5 C10 1.321(8)
N6 C11 1.301(8)
N6 C12 1.339(7)
N7 C25 1.483(9)
N7 C21 1.490(10)
N7 C23 1.526(10)
N7 C19 1.529(10)
C4 C5 1.364(9)
C4 C9 1.374(9)
C5 C6 1.393(9)
C5 H5A 0.9500
C6 C7 1.386(9)
C7 C8 1.362(9)
C7 H7 0.9500
C8 C9 1.391(9)
C9 H9 0.9500
C13 C18 1.376(8)
C13 C14 1.376(8)
C14 C15 1.402(8)
C14 H14 0.9500
C15 C16 1.383(9)
C16 C17 1.392(8)
C16 H16 0.9500
C17 C18 1.385(8)
C18 H18 0.9500
C19 C20 1.524(12)
C19 H19A 0.9900
C19 H19B 0.9900
C20 H20A 0.9800
C20 H20C 0.9800
C20 H20B 0.9800
C21 C22 1.539(12)
C21 H21A 0.9900
C21 H21B 0.9900
C22 H22A 0.9800
C22 H22B 0.9800
C22 H22C 0.9800
C23 C24 1.507(11)
C23 H23A 0.9900
C23 H23B 0.9900
C24 H24B 0.9800
C24 H24C 0.9800
C24 H24A 0.9800
C25 C26 1.521(11)
C25 H25A 0.9900
C25 H25B 0.9900
C26 H26A 0.9800
C26 H26C 0.9800
C26 H26B 0.9800

loop_
_geom_torsion_atom_site_label_1
_geom_torsion_atom_site_label_2
_geom_torsion_atom_site_label_3
_geom_torsion_atom_site_label_4
_geom_torsion
C2 N1 C1 N2 4.2(12)
C2 N1 C1 Cl1 -175.0(5)
C3 N2 C1 N1 -3.8(12)
C3 N2 C1 Cl1 175.4(5)
C4 O1 C2 N3 12.6(9)
C4 O1 C2 N1 -165.9(6)
C3 N3 C2 O1 178.6(5)
C3 N3 C2 N1 -3.1(9)
C1 N1 C2 O1 178.1(6)
C1 N1 C2 N3 -0.3(10)
C2 N3 C3 N2 3.6(10)
C2 N3 C3 O4 -179.2(6)
C1 N2 C3 N3 -0.6(11)
C1 N2 C3 O4 -178.0(6)
C17 O4 C3 N3 6.9(10)
C17 O4 C3 N2 -175.5(6)
C2 O1 C4 C5 112.2(7)
C2 O1 C4 C9 -76.5(8)
C9 C4 C5 C6 2.3(11)
O1 C4 C5 C6 173.3(6)
C4 C5 C6 O5 -175.0(7)
C4 C5 C6 C7 0.4(11)
O5 C6 C7 C8 173.2(6)
C5 C6 C7 C8 -2.1(10)
C6 C7 C8 C9 1.3(10)
C6 C7 C8 O2 -168.7(6)
C10 O2 C8 C7 -146.0(6)
C10 O2 C8 C9 43.7(8)
C5 C4 C9 C8 -3.0(9)
O1 C4 C9 C8 -173.7(5)
C7 C8 C9 C4 1.2(9)
O2 C8 C9 C4 170.7(5)
C12 N5 C10 O2 178.4(5)
C12 N5 C10 N4 1.3(9)
C8 O2 C10 N5 32.8(9)
C8 O2 C10 N4 -149.7(6)
C11 N4 C10 N5 -0.3(9)
C11 N4 C10 O2 -177.6(5)
C12 N6 C11 N4 0.7(9)
C12 N6 C11 Cl2 -179.4(4)
C10 N4 C11 N6 -0.8(10)
C10 N4 C11 Cl2 179.3(4)
C10 N5 C12 O3 -178.6(5)
C10 N5 C12 N6 -1.4(8)
C13 O3 C12 N5 -14.2(8)
C13 O3 C12 N6 168.3(5)
C11 N6 C12 N5 0.5(9)
C11 N6 C12 O3 177.9(5)
C12 O3 C13 C18 -61.7(7)
C12 O3 C13 C14 126.9(6)
C18 C13 C14 C15 -0.6(9)
O3 C13 C14 C15 170.3(5)
C13 C14 C15 O6 -179.3(5)
C13 C14 C15 C16 0.0(9)
O6 C15 C16 C17 179.6(6)
C14 C15 C16 C17 0.4(9)
C15 C16 C17 C18 -0.2(10)
C15 C16 C17 O4 -171.2(5)
C3 O4 C17 C18 51.9(9)
C3 O4 C17 C16 -136.9(6)
C14 C13 C18 C17 0.8(9)
O3 C13 C18 C17 -169.8(5)
C16 C17 C18 C13 -0.4(9)
O4 C17 C18 C13 169.9(5)
C25 N7 C19 C20 -52.2(9)
C21 N7 C19 C20 -176.3(8)
C23 N7 C19 C20 64.3(9)
C25 N7 C21 C22 63.6(9)
C23 N7 C21 C22 -55.6(9)
C19 N7 C21 C22 -174.3(7)
C25 N7 C23 C24 177.4(7)
C21 N7 C23 C24 -58.7(9)
C19 N7 C23 C24 57.9(9)
C21 N7 C25 C26 59.7(9)
C23 N7 C25 C26 -178.5(7)
C19 N7 C25 C26 -59.8(9)
